data_7717686
loop_
_publ_author_name
'Galiev, Ruslan'
'Artemkina, Sofya Borisovna'
'Komarov, Vladislav'
'Ryzhikov, Maxim R.'
'Kozlova, Svetlana'
'Kuznetsov, Vitalii Anatolievich'
'Grayfer, Ekaterina D.'
'Fedorov, Vladimir E.'

_publ_section_title
;
 Extended chains in Vanadium O-centered complex [V4OSe8I5]\\infty :
 synthesis and structure
;
_journal_name_full 'Dalton Transactions'
_journal_paper_doi 10.1039/D4DT02758B
_journal_year 2025
_chemical_formula_moiety 'I5 O Se8 V4'
_chemical_formula_sum 'I5 O Se8 V4'
_chemical_formula_weight 1485.94
_space_group_crystal_system monoclinic
_space_group_IT_number 15
_space_group_name_Hall '-C 2yc'
_space_group_name_H-M_alt 'C 1 2/c 1'
_atom_sites_solution_primary dual
_audit_creation_date 2024-07-12
_audit_creation_method
;
Olex2 1.3
(compiled 2020.11.12 svn.r5f609507 for OlexSys, GUI svn.r6408)
;
_audit_update_record
;
2024-07-12 deposited with the CCDC.	2024-12-17 downloaded from the CCDC.
;
_cell_angle_alpha 90
_cell_angle_beta 123.649(2)
_cell_angle_gamma 90
_cell_formula_units_Z 4
_cell_length_a 21.1319(13)
_cell_length_b 5.8841(3)
_cell_length_c 18.0933(9)
_cell_measurement_reflns_used 3774
_cell_measurement_temperature 150(2)
_cell_measurement_theta_max 31.32
_cell_measurement_theta_min 2.32
_cell_volume 1872.81(18)
_computing_cell_refinement 'Bruker SAINT'
_computing_data_collection 'Bruker APEX3'
_computing_data_reduction 'Bruker SAINT'
_computing_molecular_graphics 'Olex2 1.3 (Dolomanov et al., 2009)'
_computing_publication_material 'Olex2 1.3 (Dolomanov et al., 2009)'
_computing_structure_refinement 'SHELXL 2014/7 (Sheldrick, 2015)'
_computing_structure_solution 'SHELXT 2014/5 (Sheldrick, 2014)'
_diffrn_ambient_temperature 150(2)
_diffrn_detector PIXEL
_diffrn_detector_area_resol_mean 7.41
_diffrn_detector_type 'Bruker PHOTON III area detector'
_diffrn_measured_fraction_theta_full 1.000
_diffrn_measured_fraction_theta_max 0.999
_diffrn_measurement_details
;
 Data collection was performed by Dr. V.Yu. Komarov in XRD Facility
 of NIIC SB RAS
;
_diffrn_measurement_device 'three-circle diffractometer'
_diffrn_measurement_device_type 'Bruker D8 Venture, PHOTON-III CMOS'
_diffrn_measurement_method '\w and \f scans'
_diffrn_radiation_monochromator 'Incoatec HELIOS multilayer mirrors'
_diffrn_radiation_type MoK\a
_diffrn_radiation_wavelength 0.71073
_diffrn_reflns_av_R_equivalents 0.0444
_diffrn_reflns_av_unetI/netI 0.0469
_diffrn_reflns_Laue_measured_fraction_full 1.000
_diffrn_reflns_Laue_measured_fraction_max 0.999
_diffrn_reflns_limit_h_max 30
_diffrn_reflns_limit_h_min -24
_diffrn_reflns_limit_k_max 8
_diffrn_reflns_limit_k_min -7
_diffrn_reflns_limit_l_max 25
_diffrn_reflns_limit_l_min -25
_diffrn_reflns_number 11066
_diffrn_reflns_point_group_measured_fraction_full 1.000
_diffrn_reflns_point_group_measured_fraction_max 0.999
_diffrn_reflns_theta_full 25.242
_diffrn_reflns_theta_max 30.503
_diffrn_reflns_theta_min 2.316
_diffrn_source 'Incoatec IuS3.0 microfocus X-ray tube'
_diffrn_source_current 1.4
_diffrn_source_power 0.07
_diffrn_source_voltage 50.0
_exptl_absorpt_coefficient_mu 25.707
_exptl_absorpt_correction_T_max 0.7462
_exptl_absorpt_correction_T_min 0.5179
_exptl_absorpt_correction_type multi-scan
_exptl_absorpt_process_details
;
SADABS-2016/2 (Bruker,2016/2) was used for absorption correction.
wR2(int) was 0.1089 before and 0.0521 after correction.
The Ratio of minimum to maximum transmission is 0.6940.
The \l/2 correction factor is Not present.
;
_exptl_crystal_colour black
_exptl_crystal_colour_primary black
_exptl_crystal_density_diffrn 5.270
_exptl_crystal_description needle
_exptl_crystal_F_000 2548
_exptl_crystal_size_max 0.062
_exptl_crystal_size_mid 0.005
_exptl_crystal_size_min 0.004
_refine_diff_density_max 1.368
_refine_diff_density_min -4.266
_refine_diff_density_rms 0.366
_refine_ls_extinction_method none
_refine_ls_goodness_of_fit_ref 1.059
_refine_ls_hydrogen_treatment undef
_refine_ls_matrix_type full
_refine_ls_number_parameters 83
_refine_ls_number_reflns 2859
_refine_ls_number_restraints 0
_refine_ls_restrained_S_all 1.059
_refine_ls_R_factor_all 0.0542
_refine_ls_R_factor_gt 0.0394
_refine_ls_shift/su_max 0.001
_refine_ls_shift/su_mean 0.000
_refine_ls_structure_factor_coef Fsqd
_refine_ls_weighting_details 'w=1/[\s^2^(Fo^2^)+(0.0445P)^2^+40.6730P] where P=(Fo^2^+2Fc^2^)/3'
_refine_ls_weighting_scheme calc
_refine_ls_wR_factor_gt 0.0971
_refine_ls_wR_factor_ref 0.1032
_reflns_Friedel_coverage 0.000
_reflns_number_gt 2268
_reflns_number_total 2859
_reflns_threshold_expression 'I > 2\s(I)'
_cod_data_source_file d4dt02758b3.cif
_cod_data_source_block sp387_s2_150k
_cod_database_code 7717686
_shelx_shelxl_version_number 2014/7
_shelx_space_group_comment
;
The symmetry employed for this shelxl refinement is uniquely defined
by the following loop, which should always be used as a source of
symmetry information in preference to the above space-group names.
They are only intended as comments.
;
_shelx_estimated_absorpt_t_max 0.904
_shelx_estimated_absorpt_t_min 0.299
_olex2_refinement_description
;
;
_olex2_submission_special_instructions 'No special instructions were received'

loop_
_space_group_symop_operation_xyz
'x, y, z'
'-x, y, -z+1/2'
'x+1/2, y+1/2, z'
'-x+1/2, y+1/2, -z+1/2'
'-x, -y, -z'
'x, -y, z-1/2'
'-x+1/2, -y+1/2, -z'
'x+1/2, -y+1/2, z-1/2'

loop_
_atom_site_label
_atom_site_type_symbol
_atom_site_fract_x
_atom_site_fract_y
_atom_site_fract_z
_atom_site_U_iso_or_equiv
_atom_site_adp_type
_atom_site_occupancy
_atom_site_site_symmetry_order
_atom_site_calc_flag
_atom_site_refinement_flags_posn
_atom_site_refinement_flags_adp
_atom_site_refinement_flags_occupancy
_atom_site_disorder_assembly
_atom_site_disorder_group
I1 I 0.34845(3) 0.31965(10) 0.48794(3) 0.01878(14) Uani 1 1 d . . . . .
I2 I 0.33208(3) 1.09207(10) 0.78999(4) 0.01921(14) Uani 1 1 d . . . . .
I3 I 0.5000 0.20463(14) 0.7500 0.02060(18) Uani 1 2 d S T P A 1
Se11 Se 0.52919(5) 0.86527(17) 0.93593(5) 0.0204(2) Uani 1 1 d . . . . .
Se12 Se 0.45420(5) 0.54182(17) 0.88276(5) 0.02003(19) Uani 1 1 d . . . . .
Se21 Se 0.33221(5) 0.86934(17) 0.59760(5) 0.0201(2) Uani 1 1 d . . . . .
Se22 Se 0.32721(5) 0.54453(17) 0.66644(5) 0.0202(2) Uani 1 1 d . . . . .
V1 V 0.43125(8) 0.5796(3) 0.63276(9) 0.0193(3) Uani 1 1 d . . . . .
V2 V 0.42435(8) 0.8312(3) 0.76794(9) 0.0190(3) Uani 1 1 d . . . . .
O1 O 0.5000 0.7027(14) 0.7500 0.0134(15) Uani 1 2 d S T P A .

loop_
_atom_site_aniso_label
_atom_site_aniso_U_11
_atom_site_aniso_U_22
_atom_site_aniso_U_33
_atom_site_aniso_U_23
_atom_site_aniso_U_13
_atom_site_aniso_U_12
I1 0.0146(2) 0.0257(3) 0.0155(2) -0.0022(2) 0.00796(19) -0.0012(2)
I2 0.0152(2) 0.0242(3) 0.0214(3) 0.0004(2) 0.0121(2) 0.0013(2)
I3 0.0177(4) 0.0242(4) 0.0207(4) 0.000 0.0111(3) 0.000
Se11 0.0130(4) 0.0352(5) 0.0139(4) -0.0012(3) 0.0080(3) 0.0000(3)
Se12 0.0132(4) 0.0344(5) 0.0140(4) 0.0008(4) 0.0085(3) -0.0005(3)
Se21 0.0108(4) 0.0344(5) 0.0141(4) 0.0012(3) 0.0063(3) 0.0013(3)
Se22 0.0113(4) 0.0346(5) 0.0153(4) -0.0007(4) 0.0077(3) -0.0010(3)
V1 0.0108(6) 0.0348(9) 0.0131(6) -0.0044(6) 0.0072(5) -0.0029(6)
V2 0.0104(6) 0.0346(9) 0.0124(6) 0.0003(6) 0.0066(5) 0.0033(6)
O1 0.013(4) 0.016(4) 0.008(3) 0.000 0.004(3) 0.000

loop_
_atom_type_symbol
_atom_type_description
_atom_type_scat_dispersion_real
_atom_type_scat_dispersion_imag
_atom_type_scat_source
I I -0.4742 1.8119 'International Tables Vol C Tables 4.2.6.8 and 6.1.1.4'
O O 0.0106 0.0060 'International Tables Vol C Tables 4.2.6.8 and 6.1.1.4'
Se Se -0.0929 2.2259 'International Tables Vol C Tables 4.2.6.8 and 6.1.1.4'
V V 0.3005 0.5294 'International Tables Vol C Tables 4.2.6.8 and 6.1.1.4'

loop_
_geom_angle_atom_site_label_1
_geom_angle_atom_site_label_2
_geom_angle_atom_site_label_3
_geom_angle
_geom_angle_site_symmetry_1
_geom_angle_site_symmetry_3
_geom_angle_publ_flag
V1 I3 V1 78.02(6) . 2_656 ?
V1 I3 V2 126.81(4) 2_656 2_646 ?
V1 I3 V2 126.81(4) . 1_545 ?
V1 I3 V2 127.10(4) 2_656 1_545 ?
V1 I3 V2 127.10(4) . 2_646 ?
V2 I3 V2 78.62(6) 1_545 2_646 ?
Se12 Se11 V1 65.20(5) . 2_656 ?
Se12 Se11 V2 60.42(5) . . ?
V1 Se11 V2 70.63(5) 2_656 . ?
Se11 Se12 V1 60.69(5) . 2_656 ?
Se11 Se12 V2 65.30(5) . . ?
V2 Se12 V1 70.76(5) . 2_656 ?
Se22 Se21 V1 65.19(5) . . ?
Se22 Se21 V2 61.05(5) . . ?
V1 Se21 V2 70.45(5) . . ?
Se21 Se22 V1 60.72(5) . . ?
Se21 Se22 V2 64.83(5) . . ?
V2 Se22 V1 70.20(5) . . ?
I1 V1 I3 94.22(5) . . ?
I1 V1 V2 142.80(6) . . ?
I1 V1 V2 141.12(6) . 2_656 ?
I3 V1 V2 90.61(5) . . ?
I3 V1 V2 90.38(5) . 2_656 ?
Se11 V1 I1 96.60(5) 2_656 . ?
Se11 V1 I3 136.21(6) 2_656 . ?
Se11 V1 Se12 54.11(4) 2_656 2_656 ?
Se11 V1 Se22 137.07(7) 2_656 . ?
Se11 V1 V2 56.26(5) 2_656 2_656 ?
Se11 V1 V2 105.12(7) 2_656 . ?
Se12 V1 I1 89.32(5) 2_656 . ?
Se12 V1 I3 83.83(5) 2_656 . ?
Se12 V1 V2 127.88(6) 2_656 . ?
Se12 V1 V2 52.81(4) 2_656 2_656 ?
Se21 V1 I1 98.03(5) . . ?
Se21 V1 I3 137.02(6) . . ?
Se21 V1 Se11 82.98(6) . 2_656 ?
Se21 V1 Se12 137.06(7) . 2_656 ?
Se21 V1 Se22 54.10(4) . . ?
Se21 V1 V2 104.58(7) . 2_656 ?
Se21 V1 V2 56.26(5) . . ?
Se22 V1 I1 90.29(5) . . ?
Se22 V1 I3 84.96(5) . . ?
Se22 V1 Se12 168.72(8) . 2_656 ?
Se22 V1 V2 128.59(6) . 2_656 ?
Se22 V1 V2 53.40(4) . . ?
V2 V1 V2 75.55(6) . 2_656 ?
O1 V1 I1 167.2(2) . . ?
O1 V1 I3 73.1(2) . . ?
O1 V1 Se11 92.22(18) . 2_656 ?
O1 V1 Se12 88.39(6) . 2_656 ?
O1 V1 Se21 92.18(18) . . ?
O1 V1 Se22 89.51(6) . . ?
O1 V1 V2 40.98(9) . 2_656 ?
O1 V1 V2 41.23(9) . . ?
I2 V2 I3 94.36(5) . 1_565 ?
I2 V2 V1 142.23(6) . . ?
I2 V2 V1 142.32(6) . 2_656 ?
I3 V2 V1 90.23(5) 1_565 . ?
I3 V2 V1 90.01(5) 1_565 2_656 ?
Se11 V2 I2 90.05(5) . . ?
Se11 V2 I3 84.54(5) . 1_565 ?
Se11 V2 V1 53.11(4) . 2_656 ?
Se11 V2 V1 127.73(6) . . ?
Se12 V2 I2 97.86(5) . . ?
Se12 V2 I3 136.75(6) . 1_565 ?
Se12 V2 Se11 54.28(4) . . ?
Se12 V2 Se21 136.99(7) . . ?
Se12 V2 Se22 82.90(6) . . ?
Se12 V2 V1 104.17(7) . . ?
Se12 V2 V1 56.43(5) . 2_656 ?
Se21 V2 I2 89.90(5) . . ?
Se21 V2 I3 84.06(5) . 1_565 ?
Se21 V2 Se11 168.55(8) . . ?
Se21 V2 V1 127.77(6) . 2_656 ?
Se21 V2 V1 53.28(4) . . ?
Se22 V2 I2 97.29(5) . . ?
Se22 V2 I3 136.30(6) . 1_565 ?
Se22 V2 Se11 137.17(7) . . ?
Se22 V2 Se21 54.11(4) . . ?
Se22 V2 V1 105.10(7) . 2_656 ?
Se22 V2 V1 56.40(5) . . ?
V1 V2 V1 74.99(6) . 2_656 ?
O1 V2 I2 167.8(2) . . ?
O1 V2 I3 73.5(2) . 1_565 ?
O1 V2 Se11 88.76(6) . . ?
O1 V2 Se12 91.24(18) . . ?
O1 V2 Se21 88.89(6) . . ?
O1 V2 Se22 91.79(18) . . ?
O1 V2 V1 40.40(9) . 2_656 ?
O1 V2 V1 40.65(9) . . ?
V1 O1 V1 135.9(5) . 2_656 ?
V1 O1 V2 98.12(6) 2_656 2_656 ?
V1 O1 V2 98.62(6) 2_656 . ?
V1 O1 V2 98.12(6) . . ?
V1 O1 V2 98.62(6) . 2_656 ?
V2 O1 V2 134.4(4) . 2_656 ?

loop_
_geom_bond_atom_site_label_1
_geom_bond_atom_site_label_2
_geom_bond_distance
_geom_bond_site_symmetry_2
_geom_bond_publ_flag
I1 V1 2.6808(16) . ?
I2 V2 2.6793(16) . ?
I3 V1 2.8395(18) . ?
I3 V1 2.8395(18) 2_656 ?
I3 V2 2.8396(18) 1_545 ?
I3 V2 2.8396(17) 2_646 ?
Se11 Se12 2.3172(14) . ?
Se11 V1 2.4940(18) 2_656 ?
Se11 V2 2.5931(16) . ?
Se12 V1 2.5963(16) 2_656 ?
Se12 V2 2.4822(18) . ?
Se21 Se22 2.3154(14) . ?
Se21 V1 2.4933(18) . ?
Se21 V2 2.5866(16) . ?
Se22 V1 2.5946(16) . ?
Se22 V2 2.5009(18) . ?
V1 Se11 2.4940(18) 2_656 ?
V1 Se12 2.5963(16) 2_656 ?
V1 V2 2.942(2) 2_656 ?
V1 V2 2.931(2) . ?
V1 O1 1.929(3) . ?
V2 I3 2.8396(17) 1_565 ?
V2 V1 2.942(2) 2_656 ?
V2 O1 1.951(3) . ?
O1 V1 1.929(3) 2_656 ?
O1 V2 1.951(3) 2_656 ?
